data_2100772
loop_
_publ_author_name
'Kawata, T.'
'Uekusa, H.'
'Ohba, S.'
'Furukawa, T.'
'Tokii, T.'
'Muto, Y.'
'Kato, M.'

_publ_section_title
;
 Magneto-structural correlation in dimeric copper(II) benzoates
;
_journal_issue 3
_journal_name_full 'Acta Crystallographica Section B'
_journal_page_first 253
_journal_page_last 261
_journal_paper_doi 10.1107/S0108768191012697
_journal_volume 48
_journal_year 1992
_chemical_formula_moiety '4(C7 H5 O2),Cu2,2(C10 H9 N1)'
_chemical_formula_sum 'C48 H38 Cu2 N2 O8'
_chemical_formula_weight 897.9
_space_group_crystal_system triclinic
_space_group_IT_number 2
_space_group_name_Hall '-P 1'
_space_group_name_H-M_alt 'P -1'
_cell_angle_alpha 92.55(2)
_cell_angle_beta 109.78(3)
_cell_angle_gamma 68.44(2)
_cell_formula_units_Z 1
_cell_length_a 10.684(3)
_cell_length_b 10.780(2)
_cell_length_c 10.207(2)
_cell_volume 1024.5(5)
_diffrn_radiation_type Mo
_diffrn_radiation_wavelength 0.71073
_exptl_absorpt_coefficient_mu 1.096
_exptl_crystal_density_diffrn 1.46
_exptl_crystal_density_meas 1.44(2)
_exptl_crystal_F_000 462
_cod_data_source_file as0548.cif
_cod_data_source_block as0548c
_cod_depositor_comments
;
 Updating space group information and adding the symmetry operation list.

 Antanas Vaitkus,
 2018-06-14

 The y coordinate of the 'C(23)' atom was changed from '.940(3)' to '.0940(3)'
 after consulting the original publication.

 Antanas Vaitkus,
 2017-08-10
;
_cod_original_cell_volume 1024.5(4)
_cod_database_code 2100772

loop_
_space_group_symop_id
_space_group_symop_operation_xyz
1 x,y,z
2 -x,-y,-z

loop_
_atom_site_label
_atom_site_fract_x
_atom_site_fract_y
_atom_site_fract_z
Cu .09246(3) .02432(3) .11537(3)
O(1) .0964(2) -.1357(2) .2041(2)
O(2) -.0821(2) .1330(2) .1537(2)
O(3) .0567(2) .1750(2) -.0124(2)
O(4) .2364(2) -.0943(2) .0383(2)
N .2492(2) .0804(2) .2856(2)
C(1) .0254(3) -.2034(2) .1373(2)
C(2) .0398(3) -.3267(2) .2115(3)
C(3) .1173(3) -.3591(3) .3525(3)
C(4) .1272(3) -.4724(3) .4189(3)
C(5) .0624(3) -.5543(3) .3466(4)
C(6) -.0141(4) -.5240(3) .2068(3)
C(7) -.0258(3) -.4099(3) .1394(3)
C(8) -.2069(3) .1511(3) .0716(3)
C(9) -.3285(3) .2516(3) .1063(3)
C(10) -.3041(3) .3214(3) .2224(3)
C(11) -.4150(4) .4175(4) .2515(4)
C(12) -.5528(4) .4478(4) .1636(4)
C(13) -.5796(4) .3791(4) .0493(4)
C(14) -.4674(3) .2797(4) .0205(3)
C(15) .3345(3) .1199(3) .2460(3)
C(16) .4296(3) .1745(3) .3313(3)
C(17) .4378(3) .1933(3) .4660(3)
C(18) .3487(3) .1513(3) .5156(3)
C(19) .3474(4) .1630(4) .6536(3)
C(20) .2639(4) .1201(4) .6970(3)
C(21) .1763(4) .0599(4) .6051(3)
C(22) .1713(3) .0483(3) .4715(3)
C(23) .2574(3) .0940(3) .4224(3)
C(24) .5377(4) .2560(3) .5562(4)
H(63) .158(3) -.307(2) .396(3)
H(C4) .176(3) -.493(3) .505(3)
H(C5) .070(3) -.620(3) .394(3)
H(C6) -.057(3) -.577(2) .156(3)
H(C7) -.074(3) -.388(2) .051(2)
H(C10) -.213(3) .299(3) .284(3)
H(C11) -.398(4) .461(3) .343(4)
H(C12) -.635(4) .512(3) .177(3)
H(C13) -.656(3) .382(3) -.003(3)
H(C14) -.482(3) .227(3) -.048(3)
H(C15) .332(3) .114(3) .154(3)
H(C16) .493(3) .191(3) .297(3)
H(C19) .410(3) .201(3) .720(3)
H(C20) .274(3) .124(3) .799(3)
H(C21) .118(3) .030(3) .636(3)
H(C22) .113(2) .008(2) .408(2)
H(C24)1 .484(4) .336(3) .583(4)
H(C24)2 .598(4) .271(4) .516(4)
H(C24)3 .578(4) .214(3) .641(3)

loop_
_geom_bond_atom_site_label_1
_geom_bond_atom_site_label_2
_geom_bond_distance
Cu O(1) 1.964(2)
Cu O(2) 1.962(2)
Cu O(3) 1.970(2)
Cu O(4) 1.976(2)
Cu N 2.207(2)
O(1) C(1) 1.259(4)
O(2) C(8) 1.259(3)
O(3) C(1) 1.253(3)
O(4) C(8) 1.255(4)
N C(15) 1.313(5)
N C(23) 1.374(4)
C(1) C(2) 1.491(4)
C(8) C(9) 1.493(4)
